data_1509886
loop_
_publ_author_name
'Jansen, M.'
'Ahlert, S.'
'Dinnebier, R.'

_publ_section_title
;
 The crystal structures of the high temperature phases of Ag4 Mn3 O8
;
_journal_name_full 'Zeitschrift fuer Anorganische und Allgemeine Chemie'
_journal_page_first 90
_journal_page_last 98
_journal_paper_doi 10.1002/zaac.200400421
_journal_volume 631
_journal_year 2005
_chemical_formula_sum 'Ag4 Mn3 O8'
_space_group_IT_number 155
_symmetry_space_group_name_Hall 'R 3 2"'
_symmetry_space_group_name_H-M 'R 3 2 :H'
_cell_angle_alpha 90
_cell_angle_beta 90
_cell_angle_gamma 120
_cell_formula_units_Z 12
_cell_length_a 12.68145
_cell_length_b 12.68145
_cell_length_c 15.34087
_cell_volume 2136.577
_citation_journal_id_ASTM ZAACAB
_cod_data_source_file silver3-x_163.cif
_cod_data_source_block Ag4Mn3O8
_cod_original_cell_volume 2136.576
_cod_database_code 1509886

loop_
_symmetry_equiv_pos_as_xyz
x,y,z
-y,x-y,z
-x+y,-x,z
y,x,-z
-x,-x+y,-z
x-y,-y,-z
x+2/3,y+1/3,z+1/3
-y+2/3,x-y+1/3,z+1/3
-x+y+2/3,-x+1/3,z+1/3
y+2/3,x+1/3,-z+1/3
-x+2/3,-x+y+1/3,-z+1/3
x-y+2/3,-y+1/3,-z+1/3
x+1/3,y+2/3,z+2/3
-y+1/3,x-y+2/3,z+2/3
-x+y+1/3,-x+2/3,z+2/3
y+1/3,x+2/3,-z+2/3
-x+1/3,-x+y+2/3,-z+2/3
x-y+1/3,-y+2/3,-z+2/3

loop_
_atom_site_label
_atom_site_type_symbol
_atom_site_fract_x
_atom_site_fract_y
_atom_site_fract_z
_atom_site_occupancy
_atom_site_U_iso_or_equiv
Mn2 Mn+4 0.9603 0.3333 0.3333 1 0.0
Ag2 Ag+1 0.72459 0.87272 0.47471 1 0.0
Ag4 Ag+1 0 0 0.5 1 0.0
O2 O-2 0.5918 0.6835 0.4231 1 0.0
O3 O-2 0.8798 0.3779 0.4134 1 0.0
O4 O-2 0 0 0.7589 1 0.0
Ag1 Ag+1 0.33 0.3333 0.3333 1 0.0
Mn1 Mn+4 0.0565 0.15252 0.69315 1 0.0
Ag3 Ag+1 0.88426 0.04079 0.90195 1 0.0
Mn3 Mn+4 0.4616 0 0.5 1 0.0
O6 O-2 0.761 0.9343 0.7715 1 0.0
O1 O-2 0.7206 0.8298 0.6144 1 0.0
O5 O-2 0.9461 0.8582 0.6356 1 0.0
